data_1516255
loop_
_publ_author_name
'Lekin, Kristina'
'Phan, Hoa'
'Winter, Stephen M.'
'Wong, Joanne W. L.'
'Leitch, Alicea A.'
'Laniel, Dominique'
'Yong, Wenjun'
'Secco, Richard A.'
'Tse, John S.'
'Desgreniers, Serge'
'Dube, Paul A.'
'Shatruk, Michael'
'Oakley, Richard T.'

_publ_section_title
;
 Heat, Pressure and Light-Induced Interconversion of Bisdithiazolyl
 Radicals and Dimers.
;
_journal_issue 22
_journal_name_full 'Journal of the American Chemical Society'
_journal_page_first 8050
_journal_paper_doi 10.1021/ja502753t
_journal_volume 136
_journal_year 2014
_chemical_formula_moiety 'C12 H6 F2 N6 S8'
_chemical_formula_sum 'C12 H6 F2 N6 S8'
_chemical_formula_weight 528.70
_chemical_name_common FBPMe-beta
_chemical_name_systematic
; 
 ? 
;
_space_group_IT_number 14
_symmetry_cell_setting monoclinic
_symmetry_space_group_name_Hall '-P 2ybc'
_symmetry_space_group_name_H-M 'P 1 21/c 1'
_atom_sites_solution_hydrogens geom
_atom_sites_solution_primary direct
_atom_sites_solution_secondary difmap
_audit_creation_method SHELXL-97
_cell_angle_alpha 90.00
_cell_angle_beta 78.949(4)
_cell_angle_gamma 90.00
_cell_formula_units_Z 2
_cell_length_a 4.6011(7)
_cell_length_b 12.7317(19)
_cell_length_c 15.9122(19)
_cell_measurement_temperature 293(2)
_cell_measurement_theta_max 70
_cell_measurement_theta_min 3
_cell_volume 914.8(2)
_computing_cell_refinement 'Apex II'
_computing_data_collection 'Apex II'
_computing_data_reduction 'Apex II'
_computing_structure_refinement 'SHELXL-97 (Sheldrick, 1997)'
_computing_structure_solution 'SHELXS-97 (Sheldrick, 1990)'
_diffrn_ambient_temperature 293(2)
_diffrn_measured_fraction_theta_full 0.990
_diffrn_measured_fraction_theta_max 0.990
_diffrn_measurement_device_type 'CCD area detector'
_diffrn_measurement_method 'omega scans'
_diffrn_radiation_monochromator graphite
_diffrn_radiation_source 'fine-focus sealed tube'
_diffrn_radiation_type MoK\a
_diffrn_radiation_wavelength 0.71073
_diffrn_reflns_av_R_equivalents 0.0484
_diffrn_reflns_av_sigmaI/netI 0.0665
_diffrn_reflns_limit_h_max 6
_diffrn_reflns_limit_h_min -6
_diffrn_reflns_limit_k_max 16
_diffrn_reflns_limit_k_min -16
_diffrn_reflns_limit_l_max 21
_diffrn_reflns_limit_l_min -13
_diffrn_reflns_number 5879
_diffrn_reflns_theta_full 28.00
_diffrn_reflns_theta_max 28.00
_diffrn_reflns_theta_min 3.06
_exptl_absorpt_coefficient_mu 1.010
_exptl_absorpt_correction_T_max 0.9880
_exptl_absorpt_correction_T_min 0.7382
_exptl_absorpt_correction_type empirical
_exptl_absorpt_process_details ApexII
_exptl_crystal_colour 'black - orange'
_exptl_crystal_density_diffrn 1.919
_exptl_crystal_density_method 'not measured'
_exptl_crystal_description needle
_exptl_crystal_F_000 532
_exptl_crystal_size_max 0.320
_exptl_crystal_size_mid 0.020
_exptl_crystal_size_min 0.012
_refine_diff_density_max 0.378
_refine_diff_density_min -0.438
_refine_diff_density_rms 0.091
_refine_ls_extinction_method none
_refine_ls_goodness_of_fit_ref 1.097
_refine_ls_hydrogen_treatment constr
_refine_ls_matrix_type full
_refine_ls_number_parameters 128
_refine_ls_number_reflns 2181
_refine_ls_number_restraints 0
_refine_ls_restrained_S_all 1.097
_refine_ls_R_factor_all 0.0774
_refine_ls_R_factor_gt 0.0486
_refine_ls_shift/su_max 0.000
_refine_ls_shift/su_mean 0.000
_refine_ls_structure_factor_coef Fsqd
_refine_ls_weighting_details 'calc w=1/[\s^2^(Fo^2^)+(0.0129P)^2^+0.5610P] where P=(Fo^2^+2Fc^2^)/3'
_refine_ls_weighting_scheme calc
_refine_ls_wR_factor_gt 0.0758
_refine_ls_wR_factor_ref 0.0892
_reflns_number_gt 1520
_reflns_number_total 2181
_reflns_threshold_expression >2sigma(I)
_cod_data_source_file ja502753t_si_003.cif
_cod_data_source_block fbpme_b_0m
_cod_depositor_comments 'Adding full bibliography for 1516253--1516258.cif.'
_cod_original_sg_symbol_H-M 'P 21/c'
_cod_database_code 1516255

loop_
_symmetry_equiv_pos_as_xyz
'x, y, z'
'-x, y+1/2, -z+1/2'
'-x, -y, -z'
'x, -y-1/2, z-1/2'

loop_
_atom_site_label
_atom_site_type_symbol
_atom_site_fract_x
_atom_site_fract_y
_atom_site_fract_z
_atom_site_U_iso_or_equiv
_atom_site_adp_type
_atom_site_occupancy
_atom_site_symmetry_multiplicity
_atom_site_calc_flag
_atom_site_refinement_flags
S2 S 1.1594(2) 0.94574(7) 0.73620(6) 0.0369(2) Uani 1 1 d .
S4 S 0.3832(2) 0.62753(8) 0.72528(6) 0.0389(3) Uani 1 1 d .
S1 S 1.4090(2) 1.00026(8) 0.62076(6) 0.0393(3) Uani 1 1 d .
S3 S 0.4523(2) 0.53259(7) 0.56413(7) 0.0408(3) Uani 1 1 d .
F1 F 0.6869(5) 0.79209(17) 0.80897(12) 0.0451(6) Uani 1 1 d .
N2 N 0.9903(6) 0.7693(2) 0.54800(18) 0.0327(7) Uani 1 1 d .
N3 N 0.6959(6) 0.6269(2) 0.53696(18) 0.0346(7) Uani 1 1 d .
N1 N 1.2965(7) 0.9135(2) 0.55687(18) 0.0376(8) Uani 1 1 d .
C1 C 1.0980(8) 0.8461(3) 0.5939(2) 0.0296(8) Uani 1 1 d .
C5 C 0.7725(8) 0.6976(3) 0.5870(2) 0.0304(8) Uani 1 1 d .
C3 C 0.7795(8) 0.7836(3) 0.7234(2) 0.0313(8) Uani 1 1 d .
C4 C 0.6550(7) 0.7072(3) 0.6786(2) 0.0293(8) Uani 1 1 d .
C2 C 0.9927(8) 0.8514(3) 0.6850(2) 0.0296(8) Uani 1 1 d .
C6 C 1.1069(9) 0.7618(3) 0.4557(2) 0.0472(11) Uani 1 1 d .
H6C H 1.2872 0.8014 0.4416 0.071 Uiso 1 1 calc R
H6B H 0.9640 0.7895 0.4248 0.071 Uiso 1 1 calc R
H6A H 1.1458 0.6895 0.4402 0.071 Uiso 1 1 calc R

loop_
_atom_site_aniso_label
_atom_site_aniso_U_11
_atom_site_aniso_U_22
_atom_site_aniso_U_33
_atom_site_aniso_U_23
_atom_site_aniso_U_13
_atom_site_aniso_U_12
S2 0.0381(5) 0.0370(5) 0.0345(5) -0.0072(4) -0.0041(4) -0.0018(4)
S4 0.0336(5) 0.0408(5) 0.0404(5) 0.0093(5) -0.0024(4) -0.0055(4)
S1 0.0429(6) 0.0348(5) 0.0387(5) -0.0020(4) -0.0044(5) -0.0083(4)
S3 0.0411(6) 0.0354(5) 0.0460(6) 0.0007(4) -0.0085(5) -0.0099(4)
F1 0.0467(13) 0.0577(15) 0.0277(11) 0.0001(10) 0.0007(10) -0.0095(11)
N2 0.0376(17) 0.0329(16) 0.0259(15) -0.0025(13) -0.0021(13) -0.0084(14)
N3 0.0350(17) 0.0298(16) 0.0392(17) 0.0004(14) -0.0077(14) -0.0072(14)
N1 0.0414(19) 0.0359(17) 0.0336(17) -0.0013(14) -0.0023(14) -0.0105(15)
C1 0.032(2) 0.0284(18) 0.0278(18) 0.0004(15) -0.0027(16) 0.0001(15)
C5 0.0309(19) 0.0282(18) 0.0314(19) 0.0034(15) -0.0044(16) -0.0027(15)
C3 0.0296(19) 0.039(2) 0.0241(17) 0.0037(16) -0.0020(15) 0.0011(16)
C4 0.0258(18) 0.0290(18) 0.0322(19) 0.0045(15) -0.0032(15) 0.0016(15)
C2 0.0315(19) 0.0272(18) 0.0310(18) -0.0028(15) -0.0080(16) 0.0051(15)
C6 0.061(3) 0.053(3) 0.0239(19) -0.0057(18) 0.0015(19) -0.018(2)

loop_
_atom_type_symbol
_atom_type_description
_atom_type_scat_dispersion_real
_atom_type_scat_dispersion_imag
_atom_type_scat_source
C C 0.0033 0.0016 'International Tables Vol C Tables 4.2.6.8 and 6.1.1.4'
H H 0.0000 0.0000 'International Tables Vol C Tables 4.2.6.8 and 6.1.1.4'
F F 0.0171 0.0103 'International Tables Vol C Tables 4.2.6.8 and 6.1.1.4'
N N 0.0061 0.0033 'International Tables Vol C Tables 4.2.6.8 and 6.1.1.4'
S S 0.1246 0.1234 'International Tables Vol C Tables 4.2.6.8 and 6.1.1.4'

loop_
_geom_angle_atom_site_label_1
_geom_angle_atom_site_label_2
_geom_angle_atom_site_label_3
_geom_angle
_geom_angle_site_symmetry_3
C2 S2 S1 92.04(13) .
N1 S1 S2 97.75(11) .
N3 S3 S3 91.56(12) 3_666
C1 N2 C5 121.8(3) .
C1 N2 C6 118.7(3) .
C5 N2 C6 119.5(3) .
C5 N3 S3 126.8(3) .
C1 N1 S1 115.8(2) .
N1 C1 N2 121.4(3) .
N1 C1 C2 119.6(3) .
N2 C1 C2 119.0(3) .
N3 C5 N2 115.7(3) .
N3 C5 C4 125.5(3) .
N2 C5 C4 118.8(3) .
F1 C3 C2 117.6(3) .
F1 C3 C4 119.4(3) .
C2 C3 C4 123.1(3) .
C3 C4 C5 117.4(3) .
C3 C4 S4 123.0(3) .
C5 C4 S4 119.7(3) .
C3 C2 C1 119.8(3) .
C3 C2 S2 125.6(3) .
C1 C2 S2 114.6(3) .
N2 C6 H6C 109.5 .
N2 C6 H6B 109.5 .
H6C C6 H6B 109.5 .
N2 C6 H6A 109.5 .
H6C C6 H6A 109.5 .
H6B C6 H6A 109.5 .

loop_
_geom_bond_atom_site_label_1
_geom_bond_atom_site_label_2
_geom_bond_distance
_geom_bond_site_symmetry_2
S2 C2 1.713(4) .
S2 S1 2.0896(14) .
S4 C4 1.670(3) .
S1 N1 1.650(3) .
S3 N3 1.643(3) .
S3 S3 2.169(2) 3_666
F1 C3 1.351(4) .
N2 C1 1.370(4) .
N2 C5 1.409(4) .
N2 C6 1.468(4) .
N3 C5 1.295(4) .
N1 C1 1.308(4) .
C1 C2 1.439(5) .
C5 C4 1.460(5) .
C3 C2 1.360(5) .
C3 C4 1.392(5) .
C6 H6C 0.9600 .
C6 H6B 0.9600 .
C6 H6A 0.9600 .
